data_4519161
loop_
_publ_author_name
'Chen, Yuan'
'Yu, Zhaoyuan'
'Jiang, Zhiyu'
'Tan, Jian-Ping'
'Wu, Jia-Hong'
'Lan, Yu'
'Ren, Xiaoyu'
'Wang, Tianli'

_publ_section_title
;
 Asymmetric Construction of Tertiary/Secondary Carbon--Phosphorus Bonds
 via Bifunctional Phosphonium Salt Catalyzed 1,6-Addition
;
_journal_issue 22
_journal_name_full 'ACS Catalysis'
_journal_page_first 14168
_journal_page_last 14180
_journal_paper_doi 10.1021/acscatal.1c03149
_journal_volume 11
_journal_year 2021
_chemical_absolute_configuration ad
_chemical_formula_moiety 'I, C28 H42 N2 O3 P'
_chemical_formula_sum 'C28 H42 I N2 O3 P'
_chemical_formula_weight 612.50
_space_group_crystal_system monoclinic
_space_group_IT_number 4
_space_group_name_Hall 'P 2yb'
_space_group_name_H-M_alt 'P 1 21 1'
_atom_sites_solution_hydrogens geom
_atom_sites_solution_primary direct
_audit_creation_date 2019-03-14
_audit_creation_method
;
Olex2 1.2
(compiled 2016.02.19 svn.r3266 for OlexSys, GUI svn.r5155)
;
_cell_angle_alpha 90
_cell_angle_beta 103.069(3)
_cell_angle_gamma 90
_cell_formula_units_Z 2
_cell_length_a 10.2419(3)
_cell_length_b 15.1653(5)
_cell_length_c 10.3309(3)
_cell_measurement_reflns_used 6499
_cell_measurement_temperature 294.3(8)
_cell_measurement_theta_max 72.5090
_cell_measurement_theta_min 5.2700
_cell_volume 1563.05(8)
_computing_cell_refinement
;
CrysAlisPro, Agilent Technologies,
Version 1.171.37.35 (release 13-08-2014 CrysAlis171 .NET)
(compiled Aug 13 2014,18:06:01)
;
_computing_data_collection
;
CrysAlisPro, Agilent Technologies,
Version 1.171.37.35 (release 13-08-2014 CrysAlis171 .NET)
(compiled Aug 13 2014,18:06:01)
;
_computing_data_reduction
;
CrysAlisPro, Agilent Technologies,
Version 1.171.37.35 (release 13-08-2014 CrysAlis171 .NET)
(compiled Aug 13 2014,18:06:01)
;
_computing_molecular_graphics 'Olex2 (Dolomanov et al., 2009)'
_computing_publication_material 'Olex2 (Dolomanov et al., 2009)'
_computing_structure_refinement 'ShelXL (Sheldrick, 2015)'
_computing_structure_solution 'ShelXS (Sheldrick, 2008)'
_diffrn_ambient_environment air
_diffrn_ambient_temperature 294.3(8)
_diffrn_detector 'CCD plate'
_diffrn_detector_area_resol_mean 15.9595
_diffrn_detector_type EosS2
_diffrn_measured_fraction_theta_full 0.998
_diffrn_measured_fraction_theta_max 0.987
_diffrn_measurement_details
;
#__ type_ start__ end____ width___ exp.time_
  1 omega   18.00  106.00   1.0000    2.6200
omega____ theta____ kappa____ phi______ frames
    -       36.5421   38.0000  150.0000 88

#__ type_ start__ end____ width___ exp.time_
  2 omega  -32.00   18.00   1.0000    2.6200
omega____ theta____ kappa____ phi______ frames
    -       36.5421  -38.0000   90.0000 50

#__ type_ start__ end____ width___ exp.time_
  3 omega   13.00   61.00   1.0000    2.6200
omega____ theta____ kappa____ phi______ frames
    -       36.5421   77.0000 -150.0000 48

#__ type_ start__ end____ width___ exp.time_
  4 omega   20.00   46.00   1.0000    2.6200
omega____ theta____ kappa____ phi______ frames
    -       36.5421   57.0000 -180.0000 26

#__ type_ start__ end____ width___ exp.time_
  5 omega    1.00   71.00   1.0000    2.6200
omega____ theta____ kappa____ phi______ frames
    -       36.5421  -99.0000 -180.0000 70

#__ type_ start__ end____ width___ exp.time_
  6 omega   19.00   45.00   1.0000    2.6200
omega____ theta____ kappa____ phi______ frames
    -       36.5421   38.0000    0.0000 26

#__ type_ start__ end____ width___ exp.time_
  7 omega   29.00   74.00   1.0000    2.6200
omega____ theta____ kappa____ phi______ frames
    -       36.5421   77.0000   90.0000 45

#__ type_ start__ end____ width___ exp.time_
  8 omega   47.00   73.00   1.0000    2.6200
omega____ theta____ kappa____ phi______ frames
    -       36.5421   57.0000 -180.0000 26

#__ type_ start__ end____ width___ exp.time_
  9 omega   21.00   47.00   1.0000    2.6200
omega____ theta____ kappa____ phi______ frames
    -       36.5421  -38.0000   90.0000 26

#__ type_ start__ end____ width___ exp.time_
 10 omega   32.00   66.00   1.0000    2.6200
omega____ theta____ kappa____ phi______ frames
    -       36.5421   77.0000    0.0000 34

#__ type_ start__ end____ width___ exp.time_
 11 omega   14.00   53.00   1.0000    2.6200
omega____ theta____ kappa____ phi______ frames
    -       36.5421   19.0000  -30.0000 39

#__ type_ start__ end____ width___ exp.time_
 12 omega   10.00   44.00   1.0000    2.6200
omega____ theta____ kappa____ phi______ frames
    -       36.5421   77.0000  150.0000 34

#__ type_ start__ end____ width___ exp.time_
 13 omega   13.00   92.00   1.0000    2.6200
omega____ theta____ kappa____ phi______ frames
    -       36.5421   19.0000 -120.0000 79

#__ type_ start__ end____ width___ exp.time_
 14 omega   11.00   76.00   1.0000    2.6200
omega____ theta____ kappa____ phi______ frames
    -       36.5421   77.0000 -120.0000 65

#__ type_ start__ end____ width___ exp.time_
 15 omega  -31.00   54.00   1.0000    2.6200
omega____ theta____ kappa____ phi______ frames
    -       36.5421  -77.0000 -120.0000 85

#__ type_ start__ end____ width___ exp.time_
 16 omega   91.00  116.00   1.0000   10.4800
omega____ theta____ kappa____ phi______ frames
    -      108.0000   61.0000  150.0000 25

#__ type_ start__ end____ width___ exp.time_
 17 omega   81.00  107.00   1.0000   10.4800
omega____ theta____ kappa____ phi______ frames
    -      108.0000   77.0000 -150.0000 26

#__ type_ start__ end____ width___ exp.time_
 18 omega   92.00  127.00   1.0000   10.4800
omega____ theta____ kappa____ phi______ frames
    -      108.0000   30.0000  -90.0000 35

#__ type_ start__ end____ width___ exp.time_
 19 omega  136.00  162.00   1.0000   10.4800
omega____ theta____ kappa____ phi______ frames
    -      108.0000   77.0000   90.0000 26

#__ type_ start__ end____ width___ exp.time_
 20 omega   92.00  118.00   1.0000   10.4800
omega____ theta____ kappa____ phi______ frames
    -      108.0000   45.0000  -90.0000 26

#__ type_ start__ end____ width___ exp.time_
 21 omega   95.00  121.00   1.0000   10.4800
omega____ theta____ kappa____ phi______ frames
    -      108.0000   45.0000 -120.0000 26

#__ type_ start__ end____ width___ exp.time_
 22 omega   81.00  107.00   1.0000   10.4800
omega____ theta____ kappa____ phi______ frames
    -      108.0000   77.0000   90.0000 26

#__ type_ start__ end____ width___ exp.time_
 23 omega   90.00  122.00   1.0000   10.4800
omega____ theta____ kappa____ phi______ frames
    -      108.0000   61.0000 -150.0000 32

#__ type_ start__ end____ width___ exp.time_
 24 omega   90.00  116.00   1.0000   10.4800
omega____ theta____ kappa____ phi______ frames
    -      108.0000   61.0000 -120.0000 26

#__ type_ start__ end____ width___ exp.time_
 25 omega   89.00  124.00   1.0000   10.4800
omega____ theta____ kappa____ phi______ frames
    -      108.0000   30.0000  120.0000 35

#__ type_ start__ end____ width___ exp.time_
 26 omega   89.00  115.00   1.0000   10.4800
omega____ theta____ kappa____ phi______ frames
    -      108.0000   30.0000 -150.0000 26

#__ type_ start__ end____ width___ exp.time_
 27 omega   90.00  174.00   1.0000   10.4800
omega____ theta____ kappa____ phi______ frames
    -      108.0000   61.0000  120.0000 84

#__ type_ start__ end____ width___ exp.time_
 28 omega  110.00  166.00   1.0000   10.4800
omega____ theta____ kappa____ phi______ frames
    -      108.0000  111.0000 -120.0000 56

#__ type_ start__ end____ width___ exp.time_
 29 omega   81.00  107.00   1.0000   10.4800
omega____ theta____ kappa____ phi______ frames
    -      108.0000   77.0000 -180.0000 26

#__ type_ start__ end____ width___ exp.time_
 30 omega   88.00  119.00   1.0000   10.4800
omega____ theta____ kappa____ phi______ frames
    -      108.0000   30.0000 -180.0000 31

#__ type_ start__ end____ width___ exp.time_
 31 omega   81.00  107.00   1.0000   10.4800
omega____ theta____ kappa____ phi______ frames
    -      108.0000   77.0000   60.0000 26

#__ type_ start__ end____ width___ exp.time_
 32 omega   40.00   98.00   1.0000   10.4800
omega____ theta____ kappa____ phi______ frames
    -      108.0000  -45.0000 -180.0000 58

#__ type_ start__ end____ width___ exp.time_
 33 omega   88.00  134.00   1.0000   10.4800
omega____ theta____ kappa____ phi______ frames
    -      108.0000   30.0000  150.0000 46

#__ type_ start__ end____ width___ exp.time_
 34 omega  133.00  159.00   1.0000   10.4800
omega____ theta____ kappa____ phi______ frames
    -      108.0000   61.0000 -180.0000 26

#__ type_ start__ end____ width___ exp.time_
 35 omega  120.00  176.00   1.0000   10.4800
omega____ theta____ kappa____ phi______ frames
    -      108.0000   77.0000  150.0000 56

#__ type_ start__ end____ width___ exp.time_
 36 omega   81.00  107.00   1.0000   10.4800
omega____ theta____ kappa____ phi______ frames
    -      108.0000   77.0000  120.0000 26

#__ type_ start__ end____ width___ exp.time_
 37 omega   90.00  171.00   1.0000   10.4800
omega____ theta____ kappa____ phi______ frames
    -      108.0000   30.0000 -120.0000 81

#__ type_ start__ end____ width___ exp.time_
 38 omega   91.00  125.00   1.0000   10.4800
omega____ theta____ kappa____ phi______ frames
    -      108.0000   45.0000  120.0000 34

#__ type_ start__ end____ width___ exp.time_
 39 omega   93.00  119.00   1.0000   10.4800
omega____ theta____ kappa____ phi______ frames
    -      108.0000   61.0000   90.0000 26

#__ type_ start__ end____ width___ exp.time_
 40 omega   91.00  117.00   1.0000   10.4800
omega____ theta____ kappa____ phi______ frames
    -      108.0000   61.0000 -180.0000 26

#__ type_ start__ end____ width___ exp.time_
 41 omega   84.00  110.00   1.0000   10.4800
omega____ theta____ kappa____ phi______ frames
    -      108.0000   77.0000  -90.0000 26

#__ type_ start__ end____ width___ exp.time_
 42 omega   40.00  108.00   1.0000   10.4800
omega____ theta____ kappa____ phi______ frames
    -      108.0000  -94.0000 -120.0000 68

#__ type_ start__ end____ width___ exp.time_
 43 omega   81.00  107.00   1.0000   10.4800
omega____ theta____ kappa____ phi______ frames
    -      108.0000   77.0000  150.0000 26

#__ type_ start__ end____ width___ exp.time_
 44 omega   90.00  116.00   1.0000   10.4800
omega____ theta____ kappa____ phi______ frames
    -      108.0000   61.0000  -90.0000 26

#__ type_ start__ end____ width___ exp.time_
 45 omega   91.00  117.00   1.0000   10.4800
omega____ theta____ kappa____ phi______ frames
    -      108.0000   45.0000 -180.0000 26

#__ type_ start__ end____ width___ exp.time_
 46 omega   84.00  110.00   1.0000   10.4800
omega____ theta____ kappa____ phi______ frames
    -      108.0000 -111.0000 -180.0000 26

#__ type_ start__ end____ width___ exp.time_
 47 omega   38.00   64.00   1.0000   10.4800
omega____ theta____ kappa____ phi______ frames
    -      108.0000 -111.0000 -180.0000 26

#__ type_ start__ end____ width___ exp.time_
 48 omega  151.00  176.00   1.0000   10.4800
omega____ theta____ kappa____ phi______ frames
    -      108.0000   45.0000  -90.0000 25

#__ type_ start__ end____ width___ exp.time_
 49 omega   99.00  150.00   1.0000   10.4800
omega____ theta____ kappa____ phi______ frames
    -      108.0000   45.0000  150.0000 51

#__ type_ start__ end____ width___ exp.time_
 50 omega   81.00  107.00   1.0000   10.4800
omega____ theta____ kappa____ phi______ frames
    -      108.0000   77.0000 -120.0000 26

#__ type_ start__ end____ width___ exp.time_
 51 omega   40.00   81.00   1.0000   10.4800
omega____ theta____ kappa____ phi______ frames
    -      108.0000  -94.0000 -180.0000 41

#__ type_ start__ end____ width___ exp.time_
 52 omega  143.00  169.00   1.0000   10.4800
omega____ theta____ kappa____ phi______ frames
    -      108.0000   73.0000 -172.6390 26

#__ type_ start__ end____ width___ exp.time_
 53 omega   84.00  110.00   1.0000   10.4800
omega____ theta____ kappa____ phi______ frames
    -      108.0000   73.0000 -172.6390 26
;
_diffrn_measurement_device 'four-circle diffractometer'
_diffrn_measurement_device_type 'New Gemini, Dual, Cu at zero, EosS2'
_diffrn_measurement_method '\w scans'
_diffrn_orient_matrix_UB_11 0.0713130000
_diffrn_orient_matrix_UB_12 0.0091286000
_diffrn_orient_matrix_UB_13 0.1475593000
_diffrn_orient_matrix_UB_21 -0.1368617000
_diffrn_orient_matrix_UB_22 0.0011429000
_diffrn_orient_matrix_UB_23 0.0383581000
_diffrn_orient_matrix_UB_31 0.0048849000
_diffrn_orient_matrix_UB_32 -0.1011779000
_diffrn_orient_matrix_UB_33 0.0136952000
_diffrn_radiation_monochromator graphite
_diffrn_radiation_probe x-ray
_diffrn_radiation_type CuK\a
_diffrn_radiation_wavelength 1.54184
_diffrn_reflns_av_R_equivalents 0.0438
_diffrn_reflns_av_unetI/netI 0.0451
_diffrn_reflns_Laue_measured_fraction_full 0.998
_diffrn_reflns_Laue_measured_fraction_max 0.987
_diffrn_reflns_limit_h_max 12
_diffrn_reflns_limit_h_min -12
_diffrn_reflns_limit_k_max 15
_diffrn_reflns_limit_k_min -18
_diffrn_reflns_limit_l_max 12
_diffrn_reflns_limit_l_min -11
_diffrn_reflns_number 15747
_diffrn_reflns_point_group_measured_fraction_full 0.888
_diffrn_reflns_point_group_measured_fraction_max 0.870
_diffrn_reflns_theta_full 67.684
_diffrn_reflns_theta_max 72.810
_diffrn_reflns_theta_min 4.394
_diffrn_source 'Enhance (Cu) X-ray Source'
_exptl_absorpt_coefficient_mu 8.750
_exptl_absorpt_correction_T_max 1.00000
_exptl_absorpt_correction_T_min 0.23795
_exptl_absorpt_correction_type multi-scan
_exptl_absorpt_process_details
;
CrysAlisPro, Agilent Technologies,
Version 1.171.37.35 (release 13-08-2014 CrysAlis171 .NET)
(compiled Aug 13 2014,18:06:01)
Empirical absorption correction using spherical harmonics,
 implemented in SCALE3 ABSPACK scaling algorithm.
;
_exptl_crystal_colour 'clear light colourless'
_exptl_crystal_colour_lustre clear
_exptl_crystal_colour_modifier light
_exptl_crystal_colour_primary colourless
_exptl_crystal_density_diffrn 1.301
_exptl_crystal_description plate
_exptl_crystal_F_000 632
_exptl_crystal_size_max 0.6
_exptl_crystal_size_mid 0.3
_exptl_crystal_size_min 0.1
_refine_diff_density_max 1.192
_refine_diff_density_min -0.838
_refine_diff_density_rms 0.115
_refine_ls_abs_structure_details
;
 Flack x determined using 1895 quotients [(I+)-(I-)]/[(I+)+(I-)]
 (Parsons, Flack and Wagner, Acta Cryst. B69 (2013) 249-259).
;
_refine_ls_abs_structure_Flack -0.020(6)
_refine_ls_extinction_method none
_refine_ls_goodness_of_fit_ref 1.047
_refine_ls_hydrogen_treatment constr
_refine_ls_matrix_type full
_refine_ls_number_parameters 324
_refine_ls_number_reflns 5421
_refine_ls_number_restraints 1
_refine_ls_restrained_S_all 1.047
_refine_ls_R_factor_all 0.0664
_refine_ls_R_factor_gt 0.0643
_refine_ls_shift/su_max 0.000
_refine_ls_shift/su_mean 0.000
_refine_ls_structure_factor_coef Fsqd
_refine_ls_weighting_details 'w=1/[\s^2^(Fo^2^)+(0.1304P)^2^+0.0263P] where P=(Fo^2^+2Fc^2^)/3'
_refine_ls_weighting_scheme calc
_refine_ls_wR_factor_gt 0.1636
_refine_ls_wR_factor_ref 0.1704
_reflns_Friedel_coverage 0.696
_reflns_Friedel_fraction_full 0.769
_reflns_Friedel_fraction_max 0.743
_reflns_number_gt 5120
_reflns_number_total 5421
_reflns_threshold_expression 'I > 2\s(I)'
_cod_data_source_file cs1c03149_si_002.cif
_cod_data_source_block wtl-wth-l.l
_cod_database_code 4519161
_shelx_space_group_comment
;
The symmetry employed for this shelxl refinement is uniquely defined
by the following loop, which should always be used as a source of
symmetry information in preference to the above space-group names.
They are only intended as comments.
;
_reflns_odcompleteness_completeness 99.79
_reflns_odcompleteness_iscentric 1
_reflns_odcompleteness_theta 66.97
_olex2_refinement_description
;
1. Fixed Uiso
 At 1.2 times of:
  All C(H) groups, All C(H,H) groups, All N(H) groups
 At 1.5 times of:
  All C(H,H,H) groups
2.a Ternary CH refined with riding coordinates:
 C41(H41), C13(H13), C9(H9), C2BA(H2BA)
2.b Secondary CH2 refined with riding coordinates:
 C10(H10A,H10B)
2.c Aromatic/amide H refined with riding coordinates:
 N0AA(H0AA), N6AA(H6AA), C9AA(H9AA), C5AA(H5AA), C6AA(H6AB), C7AA(H7AA),
 C8AA(H8AA), C16(H16), C19(H19), C6(H6), C0BA(H0BA), C0AA(H0AB)
2.d Idealised Me refined as rotating group:
 C14(H14A,H14B,H14C), C15(H15A,H15B,H15C), C3(H3A,H3B,H3C), C4(H4A,H4B,H4C),
 C7(H7A,H7B,H7C), C11(H11A,H11B,H11C), C12(H12A,H12B,H12C), C4AA(H4AA,H4AB,H4AC)
;
_shelx_shelxl_version_number 2014/7
_olex2_date_sample_data_collection 2019-03-13
_olex2_submission_special_instructions 'No special instructions were received'

loop_
_space_group_symop_operation_xyz
'x, y, z'
'-x, y+1/2, -z'

loop_
_atom_site_label
_atom_site_type_symbol
_atom_site_fract_x
_atom_site_fract_y
_atom_site_fract_z
_atom_site_U_iso_or_equiv
_atom_site_adp_type
_atom_site_occupancy
_atom_site_site_symmetry_order
_atom_site_calc_flag
_atom_site_refinement_flags_posn
_atom_site_refinement_flags_adp
_atom_site_refinement_flags_occupancy
_atom_site_disorder_assembly
_atom_site_disorder_group
I1 I 0.09470(4) 0.50037(5) 0.86527(6) 0.0706(2) Uani 1 1 d . . . . .
P2 P 0.17706(18) 0.84951(14) 0.91897(15) 0.0485(4) Uani 1 1 d . . . . .
N0AA N -0.0748(6) 0.7201(5) 0.7803(5) 0.0515(14) Uani 1 1 d . . . . .
H0AA H -0.0258 0.6735 0.7903 0.062 Uiso 1 1 calc R . . . .
C2AA C -0.1450(7) 0.7414(7) 0.6584(7) 0.0575(18) Uani 1 1 d . . . . .
O31 O -0.2070(9) 0.8100(6) 0.6321(7) 0.088(3) Uani 1 1 d . . . . .
C41 C -0.1405(8) 0.6731(7) 0.5514(8) 0.062(2) Uani 1 1 d . . . . .
H41 H -0.1377 0.6142 0.5909 0.075 Uiso 1 1 calc R . . . .
N6AA N -0.2647(7) 0.6821(6) 0.4514(7) 0.0675(19) Uani 1 1 d . . . . .
H6AA H -0.2894 0.7337 0.4206 0.081 Uiso 1 1 calc R . . . .
C10 C 0.0608(6) 0.7831(6) 0.9855(6) 0.0502(16) Uani 1 1 d . . . . .
H10A H 0.0988 0.7247 1.0042 0.060 Uiso 1 1 calc R . . . .
H10B H 0.0524 0.8087 1.0693 0.060 Uiso 1 1 calc R . . . .
C13 C -0.0793(7) 0.7737(7) 0.8965(6) 0.0555(19) Uani 1 1 d . . . . .
H13 H -0.1069 0.8329 0.8633 0.067 Uiso 1 1 calc R . . . .
C1AA C 0.3096(8) 0.8808(6) 1.0605(7) 0.0527(16) Uani 1 1 d . . . . .
C3AA C -0.3430(8) 0.6115(7) 0.4051(7) 0.059(2) Uani 1 1 d . . . . .
C9AA C 0.4406(9) 0.8677(8) 1.0568(8) 0.071(3) Uani 1 1 d . . . . .
H9AA H 0.4628 0.8455 0.9806 0.086 Uiso 1 1 calc R . . . .
C5AA C 0.2761(10) 0.9181(8) 1.1718(9) 0.071(2) Uani 1 1 d . . . . .
H5AA H 0.1871 0.9297 1.1723 0.086 Uiso 1 1 calc R . . . .
O2 O -0.4658(6) 0.6421(5) 0.3446(6) 0.0637(15) Uani 1 1 d . . . . .
O4AA O -0.3075(7) 0.5369(6) 0.4144(10) 0.091(3) Uani 1 1 d . . . . .
C6AA C 0.2859(8) 0.7041(7) 0.8215(8) 0.0581(18) Uani 1 1 d . . . . .
H6AB H 0.2664 0.6741 0.8933 0.070 Uiso 1 1 calc R . . . .
C1BA C 0.2523(7) 0.7919(6) 0.8018(6) 0.0502(16) Uani 1 1 d . . . . .
C7AA C 0.2813(10) 0.8370(8) 0.6958(8) 0.072(2) Uani 1 1 d . . . . .
H7AA H 0.2568 0.8959 0.6814 0.086 Uiso 1 1 calc R . . . .
C8AA C 0.3485(11) 0.6606(10) 0.7350(12) 0.082(3) Uani 1 1 d . . . . .
H8AA H 0.3679 0.6008 0.7463 0.099 Uiso 1 1 calc R . . . .
C16 C 0.3759(13) 0.9376(9) 1.2804(10) 0.084(3) Uani 1 1 d . . . . .
H16 H 0.3540 0.9605 1.3563 0.101 Uiso 1 1 calc R . . . .
C19 C 0.5089(11) 0.9236(9) 1.2784(10) 0.084(3) Uani 1 1 d . . . . .
H19 H 0.5764 0.9383 1.3517 0.101 Uiso 1 1 calc R . . . .
C6 C 0.3820(12) 0.7059(13) 0.6321(12) 0.098(5) Uani 1 1 d . . . . .
H6 H 0.4281 0.6777 0.5761 0.118 Uiso 1 1 calc R . . . .
C0BA C 0.3463(13) 0.7947(12) 0.6120(10) 0.094(4) Uani 1 1 d . . . . .
H0BA H 0.3669 0.8252 0.5411 0.113 Uiso 1 1 calc R . . . .
C0AA C 0.5403(11) 0.8879(11) 1.1678(11) 0.089(4) Uani 1 1 d . . . . .
H0AB H 0.6295 0.8771 1.1670 0.107 Uiso 1 1 calc R . . . .
C9 C -0.1780(9) 0.7446(10) 0.9771(9) 0.079(3) Uani 1 1 d . . . . .
H9 H -0.1745 0.7879 1.0482 0.095 Uiso 1 1 calc R . . . .
C14 C -0.3202(12) 0.7456(17) 0.8902(17) 0.129(7) Uani 1 1 d . . . . .
H14A H -0.3305 0.7953 0.8312 0.193 Uiso 1 1 calc GR . . . .
H14B H -0.3835 0.7499 0.9457 0.193 Uiso 1 1 calc GR . . . .
H14C H -0.3359 0.6922 0.8393 0.193 Uiso 1 1 calc GR . . . .
C15 C -0.1471(14) 0.6585(12) 1.0392(17) 0.100(4) Uani 1 1 d . . . . .
H15A H -0.1694 0.6133 0.9729 0.151 Uiso 1 1 calc GR . . . .
H15B H -0.1983 0.6501 1.1054 0.151 Uiso 1 1 calc GR . . . .
H15C H -0.0532 0.6555 1.0802 0.151 Uiso 1 1 calc GR . . . .
C2BA C -0.0122(10) 0.6865(12) 0.4972(10) 0.096(5) Uani 1 1 d . . . . .
H2BA H 0.0638 0.6889 0.5742 0.115 Uiso 1 1 calc R . . . .
C3 C -0.6036(11) 0.5123(10) 0.3426(12) 0.085(3) Uani 1 1 d . . . . .
H3A H -0.5719 0.4570 0.3164 0.127 Uiso 1 1 calc GR . . . .
H3B H -0.6993 0.5103 0.3299 0.127 Uiso 1 1 calc GR . . . .
H3C H -0.5637 0.5231 0.4346 0.127 Uiso 1 1 calc GR . . . .
C4 C -0.6804(9) 0.6461(9) 0.2159(10) 0.080(3) Uani 1 1 d . . . . .
H4A H -0.6986 0.6764 0.2915 0.120 Uiso 1 1 calc GR . . . .
H4B H -0.7584 0.6137 0.1722 0.120 Uiso 1 1 calc GR . . . .
H4C H -0.6576 0.6883 0.1553 0.120 Uiso 1 1 calc GR . . . .
C5 C -0.5663(7) 0.5840(7) 0.2607(7) 0.0595(19) Uani 1 1 d . . . . .
C7 C -0.5124(12) 0.5520(12) 0.1460(12) 0.101(5) Uani 1 1 d . . . . .
H7A H -0.4690 0.5998 0.1116 0.151 Uiso 1 1 calc GR . . . .
H7B H -0.5847 0.5301 0.0776 0.151 Uiso 1 1 calc GR . . . .
H7C H -0.4489 0.5056 0.1753 0.151 Uiso 1 1 calc GR . . . .
C11 C 0.0063(17) 0.6026(18) 0.4168(18) 0.150(10) Uani 1 1 d . . . . .
H11A H -0.0554 0.5579 0.4310 0.225 Uiso 1 1 calc GR . . . .
H11B H 0.0964 0.5812 0.4459 0.225 Uiso 1 1 calc GR . . . .
H11C H -0.0108 0.6168 0.3239 0.225 Uiso 1 1 calc GR . . . .
C12 C -0.014(2) 0.7723(17) 0.4235(18) 0.135(7) Uani 1 1 d . . . . .
H12A H -0.0893 0.7732 0.3489 0.202 Uiso 1 1 calc GR . . . .
H12B H 0.0674 0.7780 0.3928 0.202 Uiso 1 1 calc GR . . . .
H12C H -0.0209 0.8204 0.4820 0.202 Uiso 1 1 calc GR . . . .
C4AA C 0.0920(11) 0.9454(8) 0.8412(9) 0.071(2) Uani 1 1 d . . . . .
H4AA H 0.0439 0.9308 0.7528 0.107 Uiso 1 1 calc GR . . . .
H4AB H 0.1562 0.9908 0.8372 0.107 Uiso 1 1 calc GR . . . .
H4AC H 0.0302 0.9659 0.8919 0.107 Uiso 1 1 calc GR . . . .

loop_
_atom_site_aniso_label
_atom_site_aniso_U_11
_atom_site_aniso_U_22
_atom_site_aniso_U_33
_atom_site_aniso_U_23
_atom_site_aniso_U_13
_atom_site_aniso_U_12
I1 0.0595(3) 0.0536(4) 0.1013(4) 0.0082(3) 0.0239(2) -0.0019(3)
P2 0.0518(8) 0.0455(11) 0.0475(6) -0.0013(6) 0.0099(5) -0.0011(7)
N0AA 0.048(3) 0.051(4) 0.052(2) 0.002(2) 0.002(2) 0.005(3)
C2AA 0.054(4) 0.059(5) 0.054(3) -0.001(3) 0.000(3) 0.002(3)
O31 0.106(5) 0.071(5) 0.070(3) -0.006(3) -0.016(3) 0.033(4)
C41 0.057(4) 0.064(6) 0.059(3) -0.011(3) 0.000(3) 0.001(4)
N6AA 0.064(4) 0.058(5) 0.068(3) -0.001(3) -0.011(3) 0.001(3)
C10 0.039(3) 0.061(5) 0.051(3) 0.005(3) 0.011(2) -0.001(3)
C13 0.043(3) 0.070(6) 0.051(3) 0.004(3) 0.006(2) 0.005(3)
C1AA 0.059(4) 0.043(4) 0.055(3) -0.006(3) 0.012(3) -0.012(3)
C3AA 0.050(4) 0.061(6) 0.059(3) -0.007(3) -0.003(3) 0.010(4)
C9AA 0.062(4) 0.089(8) 0.067(4) -0.017(4) 0.023(3) -0.019(5)
C5AA 0.068(5) 0.076(7) 0.069(4) -0.020(4) 0.012(3) 0.004(4)
O2 0.053(3) 0.056(4) 0.070(3) -0.005(3) -0.011(2) 0.003(3)
O4AA 0.062(4) 0.076(6) 0.115(5) -0.019(4) -0.019(3) 0.008(3)
C6AA 0.056(3) 0.054(5) 0.066(3) -0.006(3) 0.019(3) -0.006(3)
C1BA 0.051(3) 0.052(5) 0.048(3) -0.009(3) 0.013(2) -0.007(3)
C7AA 0.093(6) 0.070(7) 0.055(3) -0.003(4) 0.023(4) -0.018(5)
C8AA 0.074(5) 0.079(9) 0.096(6) -0.036(6) 0.025(4) -0.003(5)
C16 0.102(7) 0.079(8) 0.067(4) -0.025(5) 0.010(4) -0.011(6)
C19 0.075(6) 0.097(9) 0.071(5) -0.016(5) -0.003(4) -0.026(6)
C6 0.076(5) 0.137(16) 0.091(6) -0.060(8) 0.038(5) -0.019(7)
C0BA 0.101(8) 0.131(13) 0.063(4) -0.019(6) 0.045(5) -0.040(8)
C0AA 0.064(5) 0.112(11) 0.086(6) -0.024(6) 0.006(4) -0.024(6)
C9 0.053(4) 0.114(10) 0.075(5) -0.006(5) 0.024(3) -0.003(5)
C14 0.054(5) 0.20(2) 0.130(10) 0.018(12) 0.026(6) 0.006(8)
C15 0.079(7) 0.099(12) 0.132(10) 0.016(9) 0.040(6) -0.004(7)
C2BA 0.063(5) 0.156(14) 0.067(5) -0.034(6) 0.011(3) -0.018(6)
C3 0.077(5) 0.068(9) 0.102(6) 0.014(6) 0.006(4) -0.004(5)
C4 0.054(4) 0.091(9) 0.084(5) 0.001(5) -0.005(4) 0.010(5)
C5 0.051(3) 0.062(6) 0.057(3) -0.003(3) -0.005(3) -0.005(3)
C7 0.073(5) 0.143(14) 0.081(6) -0.040(7) 0.008(4) 0.005(7)
C11 0.096(9) 0.24(3) 0.116(10) -0.088(14) 0.036(8) -0.008(12)
C12 0.123(12) 0.17(2) 0.112(10) -0.006(12) 0.035(9) -0.049(13)
C4AA 0.088(6) 0.051(7) 0.071(4) 0.008(4) 0.013(4) 0.008(4)

loop_
_atom_type_symbol
_atom_type_description
_atom_type_scat_dispersion_real
_atom_type_scat_dispersion_imag
_atom_type_scat_source
C C 0.0181 0.0091 'International Tables Vol C Tables 4.2.6.8 and 6.1.1.4'
H H 0.0000 0.0000 'International Tables Vol C Tables 4.2.6.8 and 6.1.1.4'
I I -0.3257 6.8362 'International Tables Vol C Tables 4.2.6.8 and 6.1.1.4'
N N 0.0311 0.0180 'International Tables Vol C Tables 4.2.6.8 and 6.1.1.4'
O O 0.0492 0.0322 'International Tables Vol C Tables 4.2.6.8 and 6.1.1.4'
P P 0.2955 0.4335 'International Tables Vol C Tables 4.2.6.8 and 6.1.1.4'

loop_
_geom_angle_atom_site_label_1
_geom_angle_atom_site_label_2
_geom_angle_atom_site_label_3
_geom_angle
_geom_angle_site_symmetry_1
_geom_angle_site_symmetry_3
_geom_angle_publ_flag
C10 P2 C1AA 106.0(3) . . ?
C1BA P2 C10 113.8(4) . . ?
C1BA P2 C1AA 108.2(4) . . ?
C4AA P2 C10 109.1(5) . . ?
C4AA P2 C1AA 110.4(5) . . ?
C4AA P2 C1BA 109.3(4) . . ?
C2AA N0AA C13 121.9(7) . . ?
N0AA C2AA C41 114.8(8) . . ?
O31 C2AA N0AA 123.9(8) . . ?
O31 C2AA C41 121.3(7) . . ?
C2AA C41 C2BA 109.8(8) . . ?
N6AA C41 C2AA 106.7(7) . . ?
N6AA C41 C2BA 114.0(8) . . ?
C3AA N6AA C41 121.9(9) . . ?
C13 C10 P2 115.7(5) . . ?
N0AA C13 C10 110.4(6) . . ?
N0AA C13 C9 116.1(8) . . ?
C9 C13 C10 110.5(6) . . ?
C9AA C1AA P2 120.0(6) . . ?
C9AA C1AA C5AA 120.6(7) . . ?
C5AA C1AA P2 119.4(6) . . ?
O2 C3AA N6AA 107.7(8) . . ?
O4AA C3AA N6AA 125.3(7) . . ?
O4AA C3AA O2 127.0(9) . . ?
C1AA C9AA C0AA 119.3(9) . . ?
C16 C5AA C1AA 119.2(9) . . ?
C3AA O2 C5 121.1(7) . . ?
C8AA C6AA C1BA 120.2(10) . . ?
C6AA C1BA P2 120.0(6) . . ?
C7AA C1BA P2 119.7(8) . . ?
C7AA C1BA C6AA 120.3(8) . . ?
C0BA C7AA C1BA 119.6(12) . . ?
C6 C8AA C6AA 119.7(13) . . ?
C5AA C16 C19 120.7(10) . . ?
C0AA C19 C16 119.4(8) . . ?
C8AA C6 C0BA 119.6(10) . . ?
C7AA C0BA C6 120.4(11) . . ?
C19 C0AA C9AA 120.7(11) . . ?
C13 C9 C14 109.9(9) . . ?
C15 C9 C13 113.4(10) . . ?
C15 C9 C14 110.5(14) . . ?
C11 C2BA C41 107.5(13) . . ?
C12 C2BA C41 112.4(13) . . ?
C12 C2BA C11 115.3(14) . . ?
O2 C5 C3 109.8(7) . . ?
O2 C5 C4 101.4(8) . . ?
O2 C5 C7 109.0(8) . . ?
C3 C5 C4 110.8(9) . . ?
C3 C5 C7 113.8(12) . . ?
C4 C5 C7 111.3(9) . . ?

loop_
_geom_bond_atom_site_label_1
_geom_bond_atom_site_label_2
_geom_bond_distance
_geom_bond_site_symmetry_2
_geom_bond_publ_flag
P2 C10 1.809(7) . ?
P2 C1AA 1.818(7) . ?
P2 C1BA 1.801(7) . ?
P2 C4AA 1.789(10) . ?
N0AA C2AA 1.341(9) . ?
N0AA C13 1.458(10) . ?
C2AA O31 1.216(12) . ?
C2AA C41 1.523(12) . ?
C41 N6AA 1.452(9) . ?
C41 C2BA 1.554(14) . ?
N6AA C3AA 1.359(13) . ?
C10 C13 1.525(8) . ?
C13 C9 1.514(12) . ?
C1AA C9AA 1.365(13) . ?
C1AA C5AA 1.393(12) . ?
C3AA O2 1.354(10) . ?
C3AA O4AA 1.185(13) . ?
C9AA C0AA 1.387(12) . ?
C5AA C16 1.368(13) . ?
O2 C5 1.478(9) . ?
C6AA C1BA 1.380(13) . ?
C6AA C8AA 1.380(13) . ?
C1BA C7AA 1.379(12) . ?
C7AA C0BA 1.364(17) . ?
C8AA C6 1.37(2) . ?
C16 C19 1.384(18) . ?
C19 C0AA 1.367(18) . ?
C6 C0BA 1.40(2) . ?
C9 C14 1.528(15) . ?
C9 C15 1.46(2) . ?
C2BA C11 1.55(2) . ?
C2BA C12 1.50(3) . ?
C3 C5 1.480(16) . ?
C4 C5 1.491(13) . ?
C5 C7 1.496(14) . ?
